data_4325977
loop_
_publ_author_name
'M. Angeles Alvarez'
'M. Esther Garc\'ia'
'Roc\'io Gonz\'alez'
'Alberto Ramos'
'Miguel A. Ruiz'

_publ_section_title
;
 Heterometallic Derivatives of [Fe2Cp2(\m-PCy)(\m-CO)(CO)2]: Rational
 Synthesis of Polynuclear Complexes from Neutral Precursors Having
 Pyramidal-Phosphinidene Bridges
;
_journal_name_full 'Inorganic Chemistry'
_journal_page_first 7894
_journal_page_last 7906
_journal_paper_doi 10.1021/ic2012342
_journal_volume 50
_journal_year 2011
_chemical_compound_source 'synthesis as described'
_chemical_formula_moiety 'C25 H28 Fe2 Mn1 O3 P1'
_chemical_formula_sum 'C25 H28 Fe2 Mn O3 P'
_chemical_formula_weight 574.08
_chemical_name_systematic
;
 ?
;
_space_group_IT_number 62
_symmetry_cell_setting orthorhombic
_symmetry_Int_Tables_number 62
_symmetry_space_group_name_Hall '-P 2ac 2n'
_symmetry_space_group_name_H-M 'P n m a'
_atom_sites_solution_hydrogens geom
_atom_sites_solution_primary direct
_atom_sites_solution_secondary difmap
_audit_conform_dict_location ftp://ftp.iucr.org/pub/cif_core.dic
_audit_conform_dict_name cif_core.dic
_audit_conform_dict_version 2.3
_audit_creation_method 'WinGX routine CIF_UPDATE'
_cell_angle_alpha 90
_cell_angle_beta 90
_cell_angle_gamma 90
_cell_formula_units_Z 4
_cell_length_a 14.0485(2)
_cell_length_b 12.4050(2)
_cell_length_c 13.3384(3)
_cell_measurement_reflns_used 2300
_cell_measurement_temperature 120(2)
_cell_measurement_theta_max 68.251
_cell_measurement_theta_min 2.209
_cell_measurement_wavelength 1.54184
_cell_volume 2324.50(7)
_computing_data_collection 'Collect (Bruker AXS BV, 1997-2004)'
_computing_data_reduction
;
 HKL Denzo and Scalepack (Otwinowski & Minor, 1997) 
;
_computing_molecular_graphics 'Ortep-3 for Windows (Farrugia, 1997)'
_computing_publication_material 'WinGX publication routines (Farrugia, 1999)'
_computing_structure_refinement 'SHELXL-97 (Sheldrick, 1997)'
_computing_structure_solution 'SHELXL-97 (Sheldrick, 1997)'
_diffrn_ambient_temperature 120(2)
_diffrn_detector_area_resol_mean 9
_diffrn_measured_fraction_theta_full 0.967
_diffrn_measured_fraction_theta_max 0.967
_diffrn_measurement_device_type KappaCCD
_diffrn_measurement_method CCD
_diffrn_radiation_monochromator graphite
_diffrn_radiation_probe x-ray
_diffrn_radiation_type CuK\a
_diffrn_radiation_wavelength 1.54184
_diffrn_reflns_av_R_equivalents 0.0618
_diffrn_reflns_av_unetI/netI 0.0411
_diffrn_reflns_limit_h_max 16
_diffrn_reflns_limit_h_min 0
_diffrn_reflns_limit_k_max 14
_diffrn_reflns_limit_k_min 0
_diffrn_reflns_limit_l_max 15
_diffrn_reflns_limit_l_min 0
_diffrn_reflns_number 14856
_diffrn_reflns_theta_full 67.5
_diffrn_reflns_theta_max 67.5
_diffrn_reflns_theta_min 4.57
_exptl_absorpt_coefficient_mu 15.084
_exptl_absorpt_correction_T_max 1.339
_exptl_absorpt_correction_T_min 0.826
_exptl_absorpt_correction_type multi-scan
_exptl_absorpt_process_details
;
 R.H. Blessing, Acta Cryst. (1995), A51, 33-38
;
_exptl_crystal_colour brown
_exptl_crystal_density_diffrn 1.64
_exptl_crystal_description prism
_exptl_crystal_F_000 1176
_exptl_crystal_size_max 0.25
_exptl_crystal_size_mid 0.19
_exptl_crystal_size_min 0.17
_refine_diff_density_max 0.443
_refine_diff_density_min -0.525
_refine_diff_density_rms 0.092
_refine_ls_extinction_method none
_refine_ls_goodness_of_fit_ref 1.054
_refine_ls_hydrogen_treatment constr
_refine_ls_matrix_type full
_refine_ls_number_parameters 205
_refine_ls_number_reflns 2125
_refine_ls_number_restraints 0
_refine_ls_restrained_S_all 1.054
_refine_ls_R_factor_all 0.0409
_refine_ls_R_factor_gt 0.035
_refine_ls_shift/su_max 0.001
_refine_ls_shift/su_mean 0
_refine_ls_structure_factor_coef Fsqd
_refine_ls_weighting_details 'calc w=1/[\s^2^(Fo^2^)+(0.0507P)^2^+2.7246P] where P=(Fo^2^+2Fc^2^)/3'
_refine_ls_weighting_scheme calc
_refine_ls_wR_factor_gt 0.087
_refine_ls_wR_factor_ref 0.0939
_reflns_number_gt 1870
_reflns_number_total 2125
_reflns_threshold_expression >2sigma(I)
_cod_data_source_file ic2012342_si_002_8.cif
_cod_data_source_block compound7
_cod_database_code 4325977

loop_
_symmetry_equiv_pos_as_xyz
'x, y, z'
'-x+1/2, y+1/2, z+1/2'
'x, -y+1/2, z'
'-x+1/2, -y, z+1/2'
'-x, -y, -z'
'x-1/2, -y-1/2, -z-1/2'
'-x, y-1/2, -z'
'x-1/2, y, -z-1/2'

loop_
_atom_site_label
_atom_site_type_symbol
_atom_site_fract_x
_atom_site_fract_y
_atom_site_fract_z
_atom_site_U_iso_or_equiv
_atom_site_adp_type
_atom_site_occupancy
_atom_site_symmetry_multiplicity
_atom_site_calc_flag
_atom_site_refinement_flags
_atom_site_disorder_group
Fe1 Fe 0.12895(4) 0.75 0.50196(4) 0.00891(18) Uani 1 2 d S .
P1 P 0.26668(6) 0.75 0.57027(6) 0.0084(2) Uani 1 2 d S .
C1 C 0.0645(2) 0.6466(2) 0.5930(2) 0.0192(6) Uani 1 1 d . .
O1 O -0.01249(14) 0.60774(17) 0.59527(18) 0.0284(5) Uani 1 1 d . .
C2 C 0.1171(3) 0.75 0.7446(3) 0.0333(12) Uani 1 2 d S .
O2 O 0.0658(3) 0.75 0.8135(3) 0.0747(17) Uani 1 2 d S .
C11 C 0.0172(3) 0.75 0.3993(3) 0.0201(9) Uani 1 2 d S .
H11 H -0.0468 0.75 0.4169 0.024 Uiso 1 2 calc SR .
C12 C 0.0748(2) 0.8423(2) 0.3835(2) 0.0217(6) Uani 1 1 d . .
H12 H 0.0553 0.9136 0.3895 0.026 Uiso 1 1 calc R .
C13 C 0.1670(2) 0.8069(3) 0.3571(2) 0.0213(6) Uani 1 1 d . .
H13 H 0.2187 0.8509 0.3423 0.026 Uiso 1 1 calc R .
Mn1 Mn 0.1849(6) 0.6521(6) 0.6714(5) 0.0161(9) Uani 0.5 1 d P 1
C21 C 0.3066(5) 0.5735(8) 0.7322(6) 0.023(2) Uani 0.5 1 d P 1
H21 H 0.3695 0.5965 0.7285 0.028 Uiso 0.5 1 calc PR 1
C22 C 0.2628(5) 0.5060(6) 0.6619(7) 0.0192(17) Uani 0.5 1 d P 1
H22 H 0.2907 0.4781 0.6042 0.023 Uiso 0.5 1 calc PR 1
C25 C 0.2452(10) 0.6009(10) 0.8064(9) 0.037(3) Uani 0.5 1 d P 1
C24 C 0.1588(12) 0.5442(11) 0.7886(10) 0.044(3) Uani 0.5 1 d P 1
H24 H 0.1062 0.5442 0.8308 0.053 Uiso 0.5 1 calc PR 1
C23 C 0.1655(11) 0.4874(10) 0.6957(11) 0.038(5) Uani 0.5 1 d P 1
H23 H 0.1184 0.4474 0.6639 0.045 Uiso 0.5 1 calc PR 1
C26 C 0.2663(7) 0.6523(13) 0.8974(7) 0.108(5) Uani 0.5 1 d P 1
H26A H 0.2768 0.5991 0.9484 0.162 Uiso 0.5 1 calc PR 1
H26B H 0.2139 0.6976 0.9164 0.162 Uiso 0.5 1 calc PR 1
H26C H 0.3225 0.6954 0.8896 0.162 Uiso 0.5 1 calc PR 1
Fe2 Fe 0.1818(5) 0.6355(6) 0.6524(5) 0.0142(8) Uani 0.5 1 d P 2
C31 C 0.1464(10) 0.5054(13) 0.7455(12) 0.039(5) Uani 0.5 1 d P 2
H31 H 0.088 0.5004 0.7782 0.046 Uiso 0.5 1 calc PR 2
C32 C 0.1645(6) 0.4647(7) 0.6458(9) 0.028(2) Uani 0.5 1 d P 2
H32 H 0.1216 0.4295 0.604 0.033 Uiso 0.5 1 calc PR 2
C33 C 0.2600(5) 0.4889(6) 0.6248(6) 0.0111(18) Uiso 0.5 1 d P 2
H33 H 0.2918 0.4716 0.5658 0.013 Uiso 0.5 1 calc PR 2
C34 C 0.3005(8) 0.5441(8) 0.7076(9) 0.021(3) Uiso 0.5 1 d P 2
H34 H 0.3625 0.57 0.7113 0.025 Uiso 0.5 1 calc PR 2
C35 C 0.2279(11) 0.5534(10) 0.7868(9) 0.037(3) Uani 0.5 1 d P 2
H35 H 0.2345 0.5843 0.85 0.044 Uiso 0.5 1 calc PR 2
C41 C 0.3908(3) 0.75 0.5263(3) 0.0122(7) Uani 1 2 d S .
H41 H 0.4316 0.75 0.586 0.015 Uiso 1 2 calc SR .
C42 C 0.4148(2) 0.8500(3) 0.4670(3) 0.0419(10) Uani 1 1 d . .
H42A H 0.4016 0.9134 0.5073 0.05 Uiso 1 1 calc R .
H42B H 0.3751 0.8532 0.4076 0.05 Uiso 1 1 calc R .
C43 C 0.5197(2) 0.8503(3) 0.4359(3) 0.0446(10) Uani 1 1 d . .
H43A H 0.5322 0.9132 0.3947 0.054 Uiso 1 1 calc R .
H43B H 0.5592 0.8553 0.4953 0.054 Uiso 1 1 calc R .
C44 C 0.5460(3) 0.75 0.3781(4) 0.0440(15) Uani 1 2 d S .
H44A H 0.614 0.75 0.365 0.053 Uiso 1 2 calc SR .
H44B H 0.5132 0.75 0.3141 0.053 Uiso 1 2 calc SR .

loop_
_atom_site_aniso_label
_atom_site_aniso_U_11
_atom_site_aniso_U_22
_atom_site_aniso_U_33
_atom_site_aniso_U_23
_atom_site_aniso_U_13
_atom_site_aniso_U_12
Fe1 0.0013(3) 0.0118(3) 0.0136(3) 0 -0.0012(2) 0
P1 0.0014(4) 0.0151(5) 0.0087(4) 0 0.0014(3) 0
C1 0.0114(15) 0.0127(14) 0.0334(16) 0.0055(12) 0.0064(12) 0.0020(10)
O1 0.0096(11) 0.0228(11) 0.0527(15) 0.0089(10) 0.0055(10) -0.0057(8)
C2 0.010(2) 0.067(4) 0.022(2) 0 0.0024(18) 0
O2 0.022(2) 0.176(5) 0.0267(19) 0 0.0225(17) 0
C11 0.008(2) 0.029(2) 0.024(2) 0 -0.0103(16) 0
C12 0.0227(16) 0.0196(15) 0.0230(15) 0.0078(12) -0.0096(13) 0.0025(12)
C13 0.0160(15) 0.0339(17) 0.0139(13) 0.0072(12) -0.0045(11) -0.0081(13)
Mn1 0.0092(8) 0.0298(19) 0.0093(19) 0.0079(11) -0.0001(11) -0.0062(10)
C21 0.025(4) 0.025(4) 0.019(4) 0.002(4) -0.016(3) 0.007(3)
C22 0.037(5) 0.016(3) 0.005(3) -0.003(3) 0.000(3) 0.003(3)
C25 0.028(5) 0.054(8) 0.028(5) 0.024(5) -0.004(4) -0.004(6)
C24 0.036(7) 0.062(8) 0.034(8) 0.035(6) 0.009(6) -0.003(6)
C23 0.053(9) 0.022(6) 0.037(10) 0.022(7) -0.039(8) -0.014(6)
C26 0.044(6) 0.250(17) 0.030(5) 0.029(7) -0.008(4) 0.057(8)
Fe2 0.0026(10) 0.0271(19) 0.013(2) 0.0119(13) 0.0031(12) 0.0022(11)
C31 0.024(5) 0.052(10) 0.040(12) 0.039(9) 0.000(7) 0.002(6)
C32 0.013(4) 0.017(4) 0.052(7) 0.018(5) -0.004(4) 0.000(3)
C35 0.035(8) 0.050(7) 0.026(6) 0.028(5) 0.008(5) 0.010(6)
C41 0.0032(18) 0.022(2) 0.0112(17) 0 -0.0013(14) 0
C42 0.0152(18) 0.036(2) 0.074(3) 0.0261(19) 0.0174(18) 0.0035(14)
C43 0.0113(17) 0.056(2) 0.066(3) 0.034(2) 0.0148(17) -0.0018(15)
C44 0.011(2) 0.102(5) 0.019(2) 0 0.0077(18) 0

loop_
_atom_type_symbol
_atom_type_description
_atom_type_scat_dispersion_real
_atom_type_scat_dispersion_imag
_atom_type_scat_source
C C 0.0181 0.0091 'International Tables Vol C Tables 4.2.6.8 and 6.1.1.4'
H H 0 0 'International Tables Vol C Tables 4.2.6.8 and 6.1.1.4'
Fe Fe -1.1336 3.1974 'International Tables Vol C Tables 4.2.6.8 and 6.1.1.4'
Mn Mn -0.5299 2.8052 'International Tables Vol C Tables 4.2.6.8 and 6.1.1.4'
O O 0.0492 0.0322 'International Tables Vol C Tables 4.2.6.8 and 6.1.1.4'
P P 0.2955 0.4335 'International Tables Vol C Tables 4.2.6.8 and 6.1.1.4'

loop_
_geom_angle_atom_site_label_1
_geom_angle_atom_site_label_2
_geom_angle_atom_site_label_3
_geom_angle
_geom_angle_site_symmetry_1
_geom_angle_site_symmetry_3
C1 Fe1 C1 80.53(16) . 3_565
C1 Fe1 C11 93.33(13) . .
C1 Fe1 C11 93.33(13) 3_565 .
C1 Fe1 C12 86.69(13) . 3_565
C1 Fe1 C12 130.45(12) 3_565 3_565
C11 Fe1 C12 39.67(10) . 3_565
C1 Fe1 C12 130.45(12) . .
C1 Fe1 C12 86.69(13) 3_565 .
C11 Fe1 C12 39.67(10) . .
C12 Fe1 C12 66.27(17) 3_565 .
C1 Fe1 C13 117.14(12) . 3_565
C1 Fe1 C13 152.29(13) 3_565 3_565
C11 Fe1 C13 65.90(14) . 3_565
C12 Fe1 C13 39.10(12) 3_565 3_565
C12 Fe1 C13 65.60(12) . 3_565
C1 Fe1 C13 152.29(13) . .
C1 Fe1 C13 117.14(12) 3_565 .
C11 Fe1 C13 65.90(14) . .
C12 Fe1 C13 65.60(12) 3_565 .
C12 Fe1 C13 39.10(12) . .
C13 Fe1 C13 38.78(18) 3_565 .
C1 Fe1 P1 98.76(9) . .
C1 Fe1 P1 98.76(9) 3_565 .
C11 Fe1 P1 164.11(13) . .
C12 Fe1 P1 130.55(9) 3_565 .
C12 Fe1 P1 130.55(9) . .
C13 Fe1 P1 99.20(8) 3_565 .
C13 Fe1 P1 99.20(8) . .
C1 Fe1 Fe2 90.66(16) . 3_565
C1 Fe1 Fe2 45.32(19) 3_565 3_565
C11 Fe1 Fe2 137.03(17) . 3_565
C12 Fe1 Fe2 175.47(19) 3_565 3_565
C12 Fe1 Fe2 113.11(16) . 3_565
C13 Fe1 Fe2 145.21(18) 3_565 3_565
C13 Fe1 Fe2 117.01(16) . 3_565
P1 Fe1 Fe2 53.51(16) . 3_565
C1 Fe1 Fe2 45.32(19) . .
C1 Fe1 Fe2 90.66(16) 3_565 .
C11 Fe1 Fe2 137.03(17) . .
C12 Fe1 Fe2 113.11(16) 3_565 .
C12 Fe1 Fe2 175.47(19) . .
C13 Fe1 Fe2 117.01(15) 3_565 .
C13 Fe1 Fe2 145.21(18) . .
P1 Fe1 Fe2 53.51(16) . .
Fe2 Fe1 Fe2 67.1(3) 3_565 .
C1 Fe1 Mn1 84.90(17) . 3_565
C1 Fe1 Mn1 47.62(19) 3_565 3_565
C11 Fe1 Mn1 140.74(19) . 3_565
C12 Fe1 Mn1 171.59(17) 3_565 3_565
C12 Fe1 Mn1 119.63(16) . 3_565
C13 Fe1 Mn1 147.40(19) 3_565 3_565
C13 Fe1 Mn1 122.81(17) . 3_565
P1 Fe1 Mn1 51.41(18) . 3_565
Fe2 Fe1 Mn1 6.7(3) 3_565 3_565
Fe2 Fe1 Mn1 60.49(6) . 3_565
C1 Fe1 Mn1 47.62(19) . .
C1 Fe1 Mn1 84.90(17) 3_565 .
C11 Fe1 Mn1 140.74(19) . .
C12 Fe1 Mn1 119.63(16) 3_565 .
C12 Fe1 Mn1 171.59(17) . .
C13 Fe1 Mn1 122.81(17) 3_565 .
C13 Fe1 Mn1 147.40(19) . .
P1 Fe1 Mn1 51.41(17) . .
Fe2 Fe1 Mn1 60.49(6) 3_565 .
Fe2 Fe1 Mn1 6.7(3) . .
Mn1 Fe1 Mn1 53.8(3) 3_565 .
C41 P1 Fe1 136.21(12) . .
C41 P1 Mn1 135.0(2) . .
Fe1 P1 Mn1 77.5(2) . .
C41 P1 Mn1 135.0(2) . 3_565
Fe1 P1 Mn1 77.5(2) . 3_565
Mn1 P1 Mn1 68.9(4) . 3_565
C41 P1 Fe2 133.37(19) . .
Fe1 P1 Fe2 73.50(17) . .
Mn1 P1 Fe2 8.8(3) . .
Mn1 P1 Fe2 75.95(8) 3_565 .
C41 P1 Fe2 133.37(19) . 3_565
Fe1 P1 Fe2 73.50(17) . 3_565
Mn1 P1 Fe2 75.95(8) . 3_565
Mn1 P1 Fe2 8.8(3) 3_565 3_565
Fe2 P1 Fe2 82.5(3) . 3_565
O1 C1 Fe2 141.2(3) . .
O1 C1 Fe1 134.1(2) . .
Fe2 C1 Fe1 84.4(3) . .
O1 C1 Mn1 140.9(3) . .
Fe2 C1 Mn1 8.7(4) . .
Fe1 C1 Mn1 84.9(3) . .
O2 C2 Mn1 137.9(3) . 3_565
O2 C2 Mn1 137.9(3) . .
Mn1 C2 Mn1 83.4(6) 3_565 .
O2 C2 Fe2 137.1(2) . .
Mn1 C2 Fe2 84.88(19) 3_565 .
Mn1 C2 Fe2 5.9(4) . .
O2 C2 Fe2 137.1(2) . 3_565
Mn1 C2 Fe2 5.9(4) 3_565 3_565
Mn1 C2 Fe2 84.87(19) . 3_565
Fe2 C2 Fe2 85.8(5) . 3_565
C12 C11 C12 107.8(4) . 3_565
C12 C11 Fe1 70.60(18) . .
C12 C11 Fe1 70.60(18) 3_565 .
C12 C11 H11 126.1 . .
C12 C11 H11 126.1 3_565 .
Fe1 C11 H11 124.3 . .
C13 C12 C11 108.0(3) . .
C13 C12 Fe1 71.63(16) . .
C11 C12 Fe1 69.73(19) . .
C13 C12 H12 126 . .
C11 C12 H12 126 . .
Fe1 C12 H12 124.2 . .
C13 C13 C12 108.12(18) 3_565 .
C13 C13 Fe1 70.61(9) 3_565 .
C12 C13 Fe1 69.27(16) . .
C13 C13 H13 125.9 3_565 .
C12 C13 H13 125.9 . .
Fe1 C13 H13 125.8 . .
C2 Mn1 C1 82.0(4) . .
C2 Mn1 C23 120.0(6) . .
C1 Mn1 C23 86.4(4) . .
C2 Mn1 C25 87.3(5) . .
C1 Mn1 C25 142.0(6) . .
C23 Mn1 C25 67.7(5) . .
C2 Mn1 C24 86.3(6) . .
C1 Mn1 C24 102.9(6) . .
C23 Mn1 C24 40.0(5) . .
C25 Mn1 C24 39.8(5) . .
C2 Mn1 C22 150.4(5) . .
C1 Mn1 C22 112.2(4) . .
C23 Mn1 C22 40.5(5) . .
C25 Mn1 C22 65.3(5) . .
C24 Mn1 C22 65.7(5) . .
C2 Mn1 C21 121.3(4) . .
C1 Mn1 C21 150.1(5) . .
C23 Mn1 C21 66.2(5) . .
C25 Mn1 C21 37.5(5) . .
C24 Mn1 C21 64.1(6) . .
C22 Mn1 C21 38.4(4) . .
C2 Mn1 P1 103.8(4) . .
C1 Mn1 P1 98.3(3) . .
C23 Mn1 P1 136.1(6) . .
C25 Mn1 P1 119.7(5) . .
C24 Mn1 P1 157.7(6) . .
C22 Mn1 P1 99.8(4) . .
C21 Mn1 P1 93.9(4) . .
C2 Mn1 Mn1 48.3(3) . 3_565
C1 Mn1 Mn1 92.0(2) . 3_565
C23 Mn1 Mn1 168.3(5) . 3_565
C25 Mn1 Mn1 107.7(4) . 3_565
C24 Mn1 Mn1 129.8(5) . 3_565
C22 Mn1 Mn1 148.7(3) . 3_565
C21 Mn1 Mn1 117.3(3) . 3_565
P1 Mn1 Mn1 55.57(18) . 3_565
C2 Mn1 Fe1 89.8(3) . .
C1 Mn1 Fe1 47.45(18) . .
C23 Mn1 Fe1 122.4(4) . .
C25 Mn1 Fe1 169.2(5) . .
C24 Mn1 Fe1 150.3(6) . .
C22 Mn1 Fe1 119.2(3) . .
C21 Mn1 Fe1 139.7(4) . .
P1 Mn1 Fe1 51.08(17) . .
Mn1 Mn1 Fe1 63.09(13) 3_565 .
C25 C21 C22 111.1(8) . .
C25 C21 Mn1 69.7(6) . .
C22 C21 Mn1 70.5(4) . .
C25 C21 H21 124.5 . .
C22 C21 H21 124.5 . .
Mn1 C21 H21 127 . .
C21 C22 C23 107.5(8) . .
C21 C22 Mn1 71.1(4) . .
C23 C22 Mn1 68.5(6) . .
C21 C22 H22 126.3 . .
C23 C22 H22 126.3 . .
Mn1 C22 H22 125.7 . .
C21 C25 C26 127.7(11) . .
C21 C25 C24 107.2(11) . .
C26 C25 C24 123.3(11) . .
C21 C25 Mn1 72.8(6) . .
C26 C25 Mn1 133.9(10) . .
C24 C25 Mn1 70.1(7) . .
C25 C24 C23 109.4(12) . .
C25 C24 Mn1 70.1(7) . .
C23 C24 Mn1 69.9(6) . .
C25 C24 H24 125.3 . .
C23 C24 H24 125.3 . .
Mn1 C24 H24 126.3 . .
C24 C23 C22 104.6(10) . .
C24 C23 Mn1 70.1(7) . .
C22 C23 Mn1 71.0(6) . .
C24 C23 H23 127.7 . .
C22 C23 H23 127.7 . .
Mn1 C23 H23 123 . .
C1 Fe2 C2 79.2(3) . .
C1 Fe2 C31 95.7(5) . .
C2 Fe2 C31 94.1(6) . .
C1 Fe2 C32 87.4(4) . .
C2 Fe2 C32 130.6(5) . .
C31 Fe2 C32 39.9(5) . .
C1 Fe2 C34 152.3(5) . .
C2 Fe2 C34 119.7(4) . .
C31 Fe2 C34 64.8(5) . .
C32 Fe2 C34 65.0(4) . .
C1 Fe2 P1 103.2(3) . .
C2 Fe2 P1 95.3(3) . .
C31 Fe2 P1 160.1(5) . .
C32 Fe2 P1 134.1(4) . .
C34 Fe2 P1 95.3(4) . .
C1 Fe2 C33 116.5(3) . .
C2 Fe2 C33 153.7(4) . .
C31 Fe2 C33 64.7(5) . .
C32 Fe2 C33 38.2(3) . .
C34 Fe2 C33 38.5(3) . .
P1 Fe2 C33 100.8(3) . .
C1 Fe2 C35 131.5(6) . .
C2 Fe2 C35 87.8(4) . .
C31 Fe2 C35 38.5(6) . .
C32 Fe2 C35 66.5(5) . .
C34 Fe2 C35 40.0(5) . .
P1 Fe2 C35 124.6(5) . .
C33 Fe2 C35 65.9(5) . .
C1 Fe2 Fe1 50.28(19) . .
C2 Fe2 Fe1 87.6(3) . .
C31 Fe2 Fe1 145.1(5) . .
C32 Fe2 Fe1 118.9(4) . .
C34 Fe2 Fe1 141.7(4) . .
P1 Fe2 Fe1 52.99(17) . .
C33 Fe2 Fe1 118.7(3) . .
C35 Fe2 Fe1 174.5(5) . .
C1 Fe2 Fe2 85.7(2) . 3_565
C2 Fe2 Fe2 47.1(2) . 3_565
C31 Fe2 Fe2 140.4(5) . 3_565
C32 Fe2 Fe2 173.0(3) . 3_565
C34 Fe2 Fe2 121.9(4) . 3_565
P1 Fe2 Fe2 48.75(17) . 3_565
C33 Fe2 Fe2 147.5(3) . 3_565
C35 Fe2 Fe2 118.1(4) . 3_565
Fe1 Fe2 Fe2 56.44(13) . 3_565
C35 C31 C32 111.5(11) . .
C35 C31 Fe2 73.2(8) . .
C32 C31 Fe2 71.5(7) . .
C35 C31 H31 124.3 . .
C32 C31 H31 124.3 . .
Fe2 C31 H31 122.6 . .
C33 C32 C31 106.1(9) . .
C33 C32 Fe2 71.7(5) . .
C31 C32 Fe2 68.6(8) . .
C33 C32 H32 126.9 . .
C31 C32 H32 126.9 . .
Fe2 C32 H32 124.4 . .
C32 C33 C34 109.3(8) . .
C32 C33 Fe2 70.1(5) . .
C34 C33 Fe2 70.4(5) . .
C32 C33 H33 125.3 . .
C34 C33 H33 125.3 . .
Fe2 C33 H33 125.8 . .
C33 C34 C35 108.6(9) . .
C33 C34 Fe2 71.1(6) . .
C35 C34 Fe2 70.5(7) . .
C33 C34 H34 125.7 . .
C35 C34 H34 125.7 . .
Fe2 C34 H34 124.3 . .
C31 C35 C34 104.5(11) . .
C31 C35 Fe2 68.3(7) . .
C34 C35 Fe2 69.5(6) . .
C31 C35 H35 127.8 . .
C34 C35 H35 127.8 . .
Fe2 C35 H35 126 . .
C42 C41 C42 110.5(4) 3_565 .
C42 C41 P1 112.2(2) 3_565 .
C42 C41 P1 112.2(2) . .
C42 C41 H41 107.2 3_565 .
C42 C41 H41 107.2 . .
P1 C41 H41 107.2 . .
C41 C42 C43 111.0(3) . .
C41 C42 H42A 109.4 . .
C43 C42 H42A 109.4 . .
C41 C42 H42B 109.4 . .
C43 C42 H42B 109.4 . .
H42A C42 H42B 108 . .
C44 C43 C42 111.8(4) . .
C44 C43 H43A 109.2 . .
C42 C43 H43A 109.2 . .
C44 C43 H43B 109.2 . .
C42 C43 H43B 109.2 . .
H43A C43 H43B 107.9 . .
C43 C44 C43 111.0(4) . 3_565
C43 C44 H44A 109.4 . .
C43 C44 H44A 109.4 3_565 .
C43 C44 H44B 109.4 . .
C43 C44 H44B 109.4 3_565 .
H44A C44 H44B 108 . .

loop_
_geom_bond_atom_site_label_1
_geom_bond_atom_site_label_2
_geom_bond_distance
_geom_bond_site_symmetry_2
Fe1 C1 1.985(3) .
Fe1 C1 1.985(3) 3_565
Fe1 C11 2.083(4) .
Fe1 C12 2.094(3) 3_565
Fe1 C12 2.094(3) .
Fe1 C13 2.125(3) 3_565
Fe1 C13 2.125(3) .
Fe1 P1 2.1387(10) .
Fe1 Fe2 2.568(7) 3_565
Fe1 Fe2 2.568(7) .
Fe1 Mn1 2.684(8) 3_565
Fe1 Mn1 2.684(8) .
P1 C41 1.840(4) .
P1 Mn1 2.149(9) .
P1 Mn1 2.149(9) 3_565
P1 Fe2 2.153(8) .
P1 Fe2 2.153(8) 3_565
C1 O1 1.184(3) .
C1 Fe2 1.835(7) .
C1 Mn1 1.990(8) .
C2 O2 1.168(6) .
C2 Mn1 1.826(7) 3_565
C2 Mn1 1.826(7) .
C2 Fe2 2.087(7) .
C2 Fe2 2.087(7) 3_565
C11 C12 1.417(4) .
C11 C12 1.417(4) 3_565
C11 H11 0.93 .
C12 C13 1.412(4) .
C12 H12 0.93 .
C13 C13 1.411(7) 3_565
C13 H13 0.93 .
Mn1 C23 2.086(14) .
Mn1 C25 2.089(14) .
Mn1 C24 2.089(15) .
Mn1 C22 2.121(10) .
Mn1 C21 2.129(10) .
Mn1 Mn1 2.430(16) 3_565
C21 C25 1.356(16) .
C21 C22 1.399(12) .
C21 H21 0.93 .
C22 C23 1.457(17) .
C22 H22 0.93 .
C25 C26 1.402(17) .
C25 C24 1.422(17) .
C24 C23 1.428(18) .
C24 H24 0.93 .
C23 H23 0.93 .
C26 H26A 0.96 .
C26 H26B 0.96 .
C26 H26C 0.96 .
Fe2 C31 2.097(15) .
Fe2 C32 2.135(12) .
Fe2 C34 2.147(13) .
Fe2 C33 2.156(10) .
Fe2 C35 2.161(14) .
Fe2 Fe2 2.840(14) 3_565
C31 C35 1.40(2) .
C31 C32 1.445(18) .
C31 H31 0.93 .
C32 C33 1.403(11) .
C32 H32 0.93 .
C33 C34 1.418(12) .
C33 H33 0.93 .
C34 C35 1.474(17) .
C34 H34 0.93 .
C35 H35 0.93 .
C41 C42 1.510(4) 3_565
C41 C42 1.510(4) .
C41 H41 0.98 .
C42 C43 1.531(5) .
C42 H42A 0.97 .
C42 H42B 0.97 .
C43 C44 1.510(5) .
C43 H43A 0.97 .
C43 H43B 0.97 .
C44 C43 1.510(5) 3_565
C44 H44A 0.97 .
C44 H44B 0.97 .
